data_7027453
loop_
_publ_author_name
'Alder, Mark J.'
'Cross, Wendy I.'
'Flower, Kevin R.'
'Pritchard, Robin G.'

_publ_section_title
;
 Azo-containing tertiary phosphines: synthesis, reactivity and structural
 characterisation
;
_journal_issue 15
_journal_name_full 'Journal of the Chemical Society, Dalton Transactions'
_journal_page_first 2563
_journal_paper_doi 10.1039/a902885d
_journal_year 1999
_chemical_formula_sum 'C29 H23 N2 O P'
_chemical_formula_weight 446.46
_chemical_name_systematic
; 
 ? 
;
_space_group_IT_number 61
_symmetry_cell_setting orthorhombic
_symmetry_space_group_name_Hall '-P 2ac 2ab'
_symmetry_space_group_name_H-M 'P b c a'
_atom_sites_solution_hydrogens geom
_atom_sites_solution_primary direct
_atom_sites_solution_secondary difmap
_audit_creation_method SHELXL-97
_cell_angle_alpha 90.00
_cell_angle_beta 90.00
_cell_angle_gamma 90.00
_cell_formula_units_Z 8
_cell_length_a 8.0770(10)
_cell_length_b 22.366(3)
_cell_length_c 25.317(4)
_cell_measurement_temperature 293(2)
_cell_volume 4573.5(11)
_computing_structure_refinement 'SHELXL-97 (Sheldrick, 1997)'
_computing_structure_solution 'SHELXS-97 (Sheldrick, 1990)'
_diffrn_ambient_temperature 203(2)
_diffrn_measured_fraction_theta_full 0.858
_diffrn_measured_fraction_theta_max 0.858
_diffrn_radiation_monochromator graphite
_diffrn_radiation_source 'fine-focus sealed tube'
_diffrn_radiation_type MoK\a
_diffrn_radiation_wavelength 0.71069
_diffrn_reflns_av_R_equivalents 0.1376
_diffrn_reflns_av_sigmaI/netI 0.1895
_diffrn_reflns_limit_h_max 9
_diffrn_reflns_limit_h_min 0
_diffrn_reflns_limit_k_max 26
_diffrn_reflns_limit_k_min -21
_diffrn_reflns_limit_l_max 30
_diffrn_reflns_limit_l_min -30
_diffrn_reflns_number 9356
_diffrn_reflns_theta_full 24.98
_diffrn_reflns_theta_max 24.98
_diffrn_reflns_theta_min 1.61
_exptl_absorpt_coefficient_mu 0.145
_exptl_crystal_colour red
_exptl_crystal_density_diffrn 1.297
_exptl_crystal_density_method 'not measured'
_exptl_crystal_description block
_exptl_crystal_F_000 1872
_exptl_crystal_size_max 0.25
_exptl_crystal_size_mid 0.20
_exptl_crystal_size_min 0.17
_refine_diff_density_max 0.215
_refine_diff_density_min -0.237
_refine_diff_density_rms 0.054
_refine_ls_extinction_method none
_refine_ls_goodness_of_fit_ref 0.911
_refine_ls_hydrogen_treatment mixed
_refine_ls_matrix_type full
_refine_ls_number_parameters 303
_refine_ls_number_reflns 3457
_refine_ls_number_restraints 0
_refine_ls_restrained_S_all 0.911
_refine_ls_R_factor_all 0.2136
_refine_ls_R_factor_gt 0.0686
_refine_ls_shift/su_max 0.037
_refine_ls_shift/su_mean 0.001
_refine_ls_structure_factor_coef Fsqd
_refine_ls_weighting_details 'calc w=1/[\s^2^(Fo^2^)+(0.0610P)^2^+0.0000P] where P=(Fo^2^+2Fc^2^)/3'
_refine_ls_weighting_scheme calc
_refine_ls_wR_factor_gt 0.1172
_refine_ls_wR_factor_ref 0.1665
_reflns_number_gt 1358
_reflns_number_total 3457
_reflns_threshold_expression >2sigma(I)
_cod_data_source_file 902885dsup1.cif
_cod_data_source_block mold4
_cod_depositor_comments
;
The following automatic conversions were performed:
'_atom_site_symetry_multiplicity' tag replaced with
'_atom_site_symmetry_multiplicity'.

Automatic conversion script
Id: cif_correct_tags 1440 2010-10-19 06:21:57Z saulius 

The following automatic conversions were performed:

'_symmetry_cell_setting' value 'Orthorhombic' changed to
'orthorhombic' according to
/home/saulius/struct/CIF-dictionaries/cif_core.dic dictionary named
'cif_core.dic' version 2.4.2 from 2011-04-26.

Automatic conversion script
Id: cif_fix_values 1891 2012-01-12 08:04:46Z andrius 
;
_cod_database_code 7027453

loop_
_symmetry_equiv_pos_as_xyz
'x, y, z'
'x, -y+1/2, z+1/2'
'-x+1/2, -y, z+1/2'
'x+1/2, -y+1/2, -z'
'-x, -y, -z'
'-x, y-1/2, -z-1/2'
'x-1/2, y, -z-1/2'
'-x-1/2, y-1/2, z'

loop_
_atom_site_label
_atom_site_type_symbol
_atom_site_fract_x
_atom_site_fract_y
_atom_site_fract_z
_atom_site_U_iso_or_equiv
_atom_site_adp_type
_atom_site_occupancy
_atom_site_symmetry_multiplicity
_atom_site_calc_flag
_atom_site_refinement_flags
P1 P 0.4259(3) 0.33042(6) 0.60222(5) 0.0356(5) Uani 1 1 d .
N1 N 0.9632(8) 0.34628(18) 0.39704(18) 0.0329(16) Uani 1 1 d .
N2 N 1.0448(9) 0.3456(2) 0.35250(19) 0.0330(17) Uani 1 1 d .
O1 O 0.8031(6) 0.29529(15) 0.30795(13) 0.0338(12) Uani 1 1 d .
C1 C 0.8144(9) 0.3215(2) 0.3978(2) 0.0288(16) Uani 1 1 d .
C2 C 0.7336(10) 0.2955(2) 0.3526(2) 0.0325(19) Uani 1 1 d .
C3 C 0.5727(11) 0.2693(2) 0.3595(2) 0.037(2) Uani 1 1 d .
H3 H 0.5196 0.2513 0.3310 0.045 Uiso 1 1 calc R
C4 C 0.4995(9) 0.2707(2) 0.4065(2) 0.0358(18) Uani 1 1 d .
H4 H 0.3952 0.2536 0.4097 0.043 Uiso 1 1 calc R
C5 C 0.4908(9) 0.2987(2) 0.5002(2) 0.0329(17) Uani 1 1 d .
H5 H 0.3874 0.2807 0.5029 0.040 Uiso 1 1 calc R
C6 C 0.5563(9) 0.3260(2) 0.54423(19) 0.0270(15) Uani 1 1 d .
C7 C 0.7150(10) 0.3495(2) 0.5400(2) 0.0345(19) Uani 1 1 d .
H7 H 0.7643 0.3668 0.5695 0.041 Uiso 1 1 calc R
C8 C 0.8000(9) 0.3479(2) 0.49329(18) 0.0278(16) Uani 1 1 d .
H8 H 0.9064 0.3637 0.4916 0.033 Uiso 1 1 calc R
C9 C 0.7295(9) 0.3228(2) 0.44799(19) 0.0248(16) Uani 1 1 d .
C10 C 0.5718(10) 0.2970(2) 0.45216(19) 0.0279(16) Uani 1 1 d .
C11 C 1.2008(10) 0.3720(2) 0.3494(2) 0.0300(17) Uani 1 1 d .
C12 C 1.2793(10) 0.3690(3) 0.3011(2) 0.037(2) Uani 1 1 d .
H12 H 1.2301 0.3487 0.2732 0.044 Uiso 1 1 calc R
C13 C 1.4288(10) 0.3959(2) 0.2944(2) 0.0382(19) Uani 1 1 d .
H13 H 1.4784 0.3950 0.2613 0.046 Uiso 1 1 calc R
C14 C 1.5088(10) 0.4243(2) 0.3355(2) 0.0298(17) Uani 1 1 d .
C15 C 1.4294(10) 0.4254(2) 0.3833(2) 0.0343(18) Uani 1 1 d .
H15 H 1.4805 0.4446 0.4115 0.041 Uiso 1 1 calc R
C16 C 1.2795(10) 0.3996(2) 0.3912(2) 0.0348(19) Uani 1 1 d .
H16 H 1.2303 0.4006 0.4244 0.042 Uiso 1 1 calc R
C17 C 1.6743(10) 0.4526(2) 0.3278(2) 0.044(2) Uani 1 1 d .
H17A H 1.6994 0.4776 0.3575 0.066 Uiso 1 1 calc R
H17B H 1.6729 0.4763 0.2962 0.066 Uiso 1 1 calc R
H17C H 1.7571 0.4220 0.3246 0.066 Uiso 1 1 calc R
C18 C 0.3012(10) 0.3954(2) 0.5850(2) 0.0339(17) Uani 1 1 d .
C19 C 0.1548(10) 0.4045(3) 0.6124(2) 0.046(2) Uani 1 1 d .
H19 H 0.1264 0.3780 0.6393 0.055 Uiso 1 1 calc R
C20 C 0.0496(10) 0.4515(3) 0.6011(3) 0.053(2) Uani 1 1 d .
H20 H -0.0484 0.4565 0.6199 0.063 Uiso 1 1 calc R
C21 C 0.0918(12) 0.4901(3) 0.5622(3) 0.060(3) Uani 1 1 d .
H21 H 0.0224 0.5221 0.5545 0.072 Uiso 1 1 calc R
C22 C 0.2334(11) 0.4829(3) 0.5342(2) 0.051(2) Uani 1 1 d .
H22 H 0.2600 0.5096 0.5074 0.061 Uiso 1 1 calc R
C23 C 0.3387(9) 0.4357(2) 0.5458(2) 0.0390(19) Uani 1 1 d .
H23 H 0.4362 0.4312 0.5267 0.047 Uiso 1 1 calc R
C24 C 0.5675(9) 0.3592(2) 0.65166(19) 0.0320(17) Uani 1 1 d .
C25 C 0.6382(9) 0.3180(2) 0.6862(2) 0.0403(19) Uani 1 1 d .
H25 H 0.6116 0.2777 0.6830 0.048 Uiso 1 1 calc R
C26 C 0.7460(10) 0.3356(3) 0.7249(2) 0.055(2) Uani 1 1 d .
H26 H 0.7954 0.3071 0.7465 0.066 Uiso 1 1 calc R
C27 C 0.7816(10) 0.3950(3) 0.7318(2) 0.053(2) Uani 1 1 d .
H27 H 0.8520 0.4071 0.7589 0.063 Uiso 1 1 calc R
C28 C 0.7118(9) 0.4365(3) 0.6984(2) 0.043(2) Uani 1 1 d .
H28 H 0.7374 0.4768 0.7024 0.052 Uiso 1 1 calc R
C29 C 0.6049(9) 0.4190(2) 0.6594(2) 0.036(2) Uani 1 1 d .
H29 H 0.5568 0.4477 0.6377 0.043 Uiso 1 1 calc R
H2 H 0.992(8) 0.330(2) 0.323(2) 0.049(19) Uiso 1 1 d .

loop_
_atom_site_aniso_label
_atom_site_aniso_U_11
_atom_site_aniso_U_22
_atom_site_aniso_U_33
_atom_site_aniso_U_23
_atom_site_aniso_U_13
_atom_site_aniso_U_12
P1 0.0378(13) 0.0347(8) 0.0343(8) 0.0018(7) 0.0069(10) -0.0062(10)
N1 0.037(5) 0.030(3) 0.032(3) 0.001(2) 0.001(3) -0.002(3)
N2 0.037(6) 0.036(3) 0.026(3) -0.005(2) 0.000(3) 0.001(3)
O1 0.030(4) 0.043(2) 0.028(2) -0.0039(17) 0.002(2) 0.000(2)
C1 0.032(5) 0.024(3) 0.031(3) 0.000(3) 0.001(4) -0.001(3)
C2 0.039(7) 0.025(3) 0.034(3) 0.001(3) 0.003(4) 0.008(3)
C3 0.050(7) 0.029(3) 0.032(3) 0.002(2) -0.013(4) -0.001(4)
C4 0.039(6) 0.033(3) 0.036(3) 0.002(3) -0.013(3) -0.003(3)
C5 0.035(5) 0.027(3) 0.037(3) 0.002(3) 0.004(3) -0.004(3)
C6 0.024(5) 0.024(3) 0.033(3) -0.008(2) 0.004(3) 0.005(3)
C7 0.031(6) 0.039(3) 0.034(3) 0.003(3) -0.006(4) -0.004(3)
C8 0.026(5) 0.032(3) 0.025(3) -0.002(2) 0.001(3) -0.005(3)
C9 0.023(5) 0.019(3) 0.032(3) 0.005(2) 0.003(3) 0.004(3)
C10 0.034(5) 0.024(3) 0.026(3) 0.001(2) -0.004(4) 0.001(3)
C11 0.030(6) 0.028(3) 0.031(3) 0.006(3) 0.001(4) 0.002(3)
C12 0.029(6) 0.047(4) 0.033(3) -0.005(3) -0.003(4) 0.007(4)
C13 0.039(6) 0.045(4) 0.031(3) -0.002(3) 0.007(4) 0.001(4)
C14 0.027(5) 0.027(3) 0.035(3) 0.005(3) -0.001(3) 0.004(3)
C15 0.041(6) 0.031(3) 0.031(3) -0.004(2) -0.005(4) -0.003(4)
C16 0.049(7) 0.033(3) 0.022(3) -0.004(3) 0.002(4) 0.004(4)
C17 0.032(6) 0.047(4) 0.052(4) -0.005(3) 0.005(4) -0.003(4)
C18 0.035(6) 0.039(3) 0.028(3) -0.005(3) -0.004(3) 0.000(4)
C19 0.036(6) 0.053(4) 0.048(4) -0.013(3) -0.001(4) -0.004(4)
C20 0.028(6) 0.067(5) 0.064(4) -0.022(4) -0.004(5) 0.006(4)
C21 0.049(8) 0.069(5) 0.064(5) -0.012(4) -0.021(5) 0.016(5)
C22 0.049(8) 0.058(4) 0.047(4) 0.005(3) -0.006(4) 0.011(4)
C23 0.037(6) 0.044(4) 0.036(3) -0.004(3) 0.001(3) -0.002(4)
C24 0.037(5) 0.037(3) 0.022(3) 0.001(2) 0.003(3) 0.001(4)
C25 0.036(6) 0.038(4) 0.047(4) 0.004(3) -0.001(4) -0.003(3)
C26 0.060(7) 0.061(5) 0.045(4) 0.012(3) -0.008(4) 0.011(5)
C27 0.047(7) 0.070(5) 0.042(4) -0.006(3) -0.010(4) 0.007(5)
C28 0.042(7) 0.050(4) 0.037(3) -0.011(3) -0.006(4) -0.010(4)
C29 0.045(6) 0.032(3) 0.030(3) 0.001(2) 0.005(4) -0.003(3)

loop_
_atom_type_symbol
_atom_type_description
_atom_type_scat_dispersion_real
_atom_type_scat_dispersion_imag
_atom_type_scat_source
C C 0.0033 0.0016 'International Tables Vol C Tables 4.2.6.8 and 6.1.1.4'
H H 0.0000 0.0000 'International Tables Vol C Tables 4.2.6.8 and 6.1.1.4'
O O 0.0106 0.0060 'International Tables Vol C Tables 4.2.6.8 and 6.1.1.4'
N N 0.0061 0.0033 'International Tables Vol C Tables 4.2.6.8 and 6.1.1.4'
P P 0.1023 0.0942 'International Tables Vol C Tables 4.2.6.8 and 6.1.1.4'

loop_
_geom_angle_atom_site_label_1
_geom_angle_atom_site_label_2
_geom_angle_atom_site_label_3
_geom_angle
C6 P1 C24 102.3(3)
C6 P1 C18 99.9(3)
C24 P1 C18 103.3(3)
N2 N1 C1 117.7(5)
N1 N2 C11 120.0(5)
N1 C1 C2 124.8(6)
N1 C1 C9 115.8(5)
C2 C1 C9 119.4(6)
O1 C2 C3 120.7(6)
O1 C2 C1 120.7(7)
C3 C2 C1 118.6(6)
C4 C3 C2 120.1(6)
C3 C4 C10 123.8(7)
C6 C5 C10 123.0(6)
C5 C6 C7 117.4(6)
C5 C6 P1 117.3(6)
C7 C6 P1 125.3(4)
C8 C7 C6 121.3(6)
C7 C8 C9 121.0(6)
C8 C9 C10 118.3(5)
C8 C9 C1 122.4(6)
C10 C9 C1 119.3(5)
C5 C10 C9 119.0(5)
C5 C10 C4 122.3(7)
C9 C10 C4 118.8(6)
C12 C11 C16 119.3(7)
C12 C11 N2 116.4(6)
C16 C11 N2 124.3(6)
C13 C12 C11 119.9(6)
C12 C13 C14 121.7(6)
C15 C14 C13 117.0(7)
C15 C14 C17 121.9(6)
C13 C14 C17 121.1(6)
C16 C15 C14 122.7(6)
C15 C16 C11 119.3(6)
C23 C18 C19 116.9(6)
C23 C18 P1 125.0(6)
C19 C18 P1 118.0(5)
C20 C19 C18 122.2(7)
C21 C20 C19 118.8(8)
C20 C21 C22 121.1(8)
C21 C22 C23 119.9(7)
C18 C23 C22 121.1(7)
C29 C24 C25 117.4(5)
C29 C24 P1 125.3(5)
C25 C24 P1 117.2(4)
C26 C25 C24 121.3(5)
C25 C26 C27 120.3(6)
C26 C27 C28 119.2(6)
C29 C28 C27 120.6(6)
C28 C29 C24 121.0(5)

loop_
_geom_bond_atom_site_label_1
_geom_bond_atom_site_label_2
_geom_bond_distance
P1 C6 1.809(6)
P1 C24 1.813(6)
P1 C18 1.821(6)
N1 N2 1.306(6)
N1 C1 1.323(8)
N2 C11 1.394(8)
O1 C2 1.262(6)
C1 C2 1.440(8)
C1 C9 1.445(7)
C2 C3 1.436(9)
C3 C4 1.329(8)
C4 C10 1.422(7)
C5 C6 1.376(7)
C5 C10 1.382(7)
C6 C7 1.390(8)
C7 C8 1.368(7)
C8 C9 1.398(7)
C9 C10 1.403(8)
C11 C12 1.379(8)
C11 C16 1.379(8)
C12 C13 1.359(9)
C13 C14 1.380(8)
C14 C15 1.370(8)
C14 C17 1.491(8)
C15 C16 1.356(9)
C18 C23 1.376(7)
C18 C19 1.385(9)
C19 C20 1.382(9)
C20 C21 1.354(9)
C21 C22 1.355(9)
C22 C23 1.387(8)
C24 C29 1.385(7)
C24 C25 1.394(7)
C25 C26 1.367(8)
C26 C27 1.371(8)
C27 C28 1.377(8)
C28 C29 1.370(8)

loop_
_geom_hbond_atom_site_label_D
_geom_hbond_atom_site_label_H
_geom_hbond_atom_site_label_A
_geom_hbond_distance_DH
_geom_hbond_distance_HA
_geom_hbond_distance_DA
_geom_hbond_angle_DHA
N2 H2 O1 0.92(6) 1.75(7) 2.520(7) 139(5)
